data_7213618
loop_
_publ_author_name
'Ma, Ying-Zhao'
'Zhang, Li-Min'
'Peng, Guo'
'Zhao, Chong-Jian'
'Dong, Ruo-Ting'
'Yang, Cheng-Feng'
'Deng, Hong'

_publ_section_title
;
 A series of three-dimensional 3d--4f cyanide heterometallic coordination
 polymers: synthesis, crystal structure, photoluminescent and magnetic
 properties
;
_journal_issue 4
_journal_name_full CrystEngComm
_journal_page_first 667
_journal_paper_doi 10.1039/c3ce42025f
_journal_volume 16
_journal_year 2014
_chemical_formula_moiety 'C58 H42 Cu7 Gd3 N14 O22, H2 O'
_chemical_formula_sum 'C58 H44 Cu7 Gd3 N14 O23'
_chemical_formula_weight 2221.68
_chemical_name_systematic
; 
 ? 
;
_space_group_IT_number 2
_symmetry_cell_setting triclinic
_symmetry_space_group_name_Hall '-P 1'
_symmetry_space_group_name_H-M 'P -1'
_atom_sites_solution_hydrogens geom
_atom_sites_solution_primary direct
_atom_sites_solution_secondary difmap
_audit_creation_method SHELXL-97
_cell_angle_alpha 74.3680(10)
_cell_angle_beta 88.4170(10)
_cell_angle_gamma 86.1580(10)
_cell_formula_units_Z 2
_cell_length_a 11.8653(11)
_cell_length_b 17.3600(16)
_cell_length_c 17.9132(16)
_cell_measurement_reflns_used 12823
_cell_measurement_temperature 296(2)
_cell_measurement_theta_max 25.40
_cell_measurement_theta_min 1.72
_cell_volume 3545.2(6)
_computing_cell_refinement 'Apex2 (Bruker, 2005)'
_computing_data_collection 'Apex2 (Bruker, 2005)'
_computing_data_reduction 'Apex2 (Bruker, 2005)'
_computing_molecular_graphics 'SHELXTL 6.12'
_computing_publication_material 'SHELXTL 6.12'
_computing_structure_refinement 'SHELXTL 6.12'
_computing_structure_solution 'SHELXTL 6.12 (Bruker, 2000-2003)'
_diffrn_ambient_temperature 296(2)
_diffrn_measured_fraction_theta_full 0.982
_diffrn_measured_fraction_theta_max 0.982
_diffrn_measurement_device_type 'Bruker AXS SMART APEX CCD diffractometer'
_diffrn_measurement_method '\w scans'
_diffrn_radiation_monochromator graphite
_diffrn_radiation_source 'fine-focus sealed tube'
_diffrn_radiation_type MoK\a
_diffrn_radiation_wavelength 0.71073
_diffrn_reflns_av_R_equivalents 0.0281
_diffrn_reflns_av_sigmaI/netI 0.0528
_diffrn_reflns_limit_h_max 14
_diffrn_reflns_limit_h_min -14
_diffrn_reflns_limit_k_max 20
_diffrn_reflns_limit_k_min -20
_diffrn_reflns_limit_l_max 15
_diffrn_reflns_limit_l_min -21
_diffrn_reflns_number 18717
_diffrn_reflns_theta_full 25.40
_diffrn_reflns_theta_max 25.40
_diffrn_reflns_theta_min 1.72
_exptl_absorpt_coefficient_mu 4.901
_exptl_absorpt_correction_T_max 0.375
_exptl_absorpt_correction_T_min 0.321
_exptl_absorpt_correction_type multi-scan
_exptl_absorpt_process_details 'Apex2 (Bruker, 2005)'
_exptl_crystal_colour yellow
_exptl_crystal_density_diffrn 2.081
_exptl_crystal_density_method 'not measured'
_exptl_crystal_description block
_exptl_crystal_F_000 2138
_exptl_crystal_size_max 0.30
_exptl_crystal_size_mid 0.20
_exptl_crystal_size_min 0.20
_refine_diff_density_max 1.241
_refine_diff_density_min -0.942
_refine_diff_density_rms 0.138
_refine_ls_extinction_coef 0.00119(7)
_refine_ls_extinction_expression Fc^*^=kFc[1+0.001xFc^2^\l^3^/sin(2\q)]^-1/4^
_refine_ls_extinction_method SHELXL
_refine_ls_goodness_of_fit_ref 1.050
_refine_ls_hydrogen_treatment mixed
_refine_ls_matrix_type full
_refine_ls_number_parameters 949
_refine_ls_number_reflns 12823
_refine_ls_number_restraints 346
_refine_ls_restrained_S_all 1.052
_refine_ls_R_factor_all 0.0457
_refine_ls_R_factor_gt 0.0360
_refine_ls_shift/su_max 0.002
_refine_ls_shift/su_mean 0.000
_refine_ls_structure_factor_coef Fsqd
_refine_ls_weighting_details 'calc w=1/[\s^2^(Fo^2^)+(0.0368P)^2^+3.6835P] where P=(Fo^2^+2Fc^2^)/3'
_refine_ls_weighting_scheme calc
_refine_ls_wR_factor_gt 0.0843
_refine_ls_wR_factor_ref 0.0896
_reflns_number_gt 10640
_reflns_number_total 12823
_reflns_threshold_expression >2sigma(I)
_cod_data_source_file c3ce42025f.txt
_cod_data_source_block I-C
_cod_database_code 7213618

loop_
_symmetry_equiv_pos_as_xyz
'x, y, z'
'-x, -y, -z'

loop_
_atom_site_label
_atom_site_type_symbol
_atom_site_fract_x
_atom_site_fract_y
_atom_site_fract_z
_atom_site_U_iso_or_equiv
_atom_site_adp_type
_atom_site_occupancy
_atom_site_symmetry_multiplicity
_atom_site_calc_flag
_atom_site_refinement_flags
C1 C 0.0167(6) -0.0968(4) 1.0152(4) 0.0428(14) Uani 1 1 d U
C2 C -0.3362(6) -0.0463(4) 0.9980(4) 0.0455(17) Uani 1 1 d U
C3 C 0.6447(6) 0.1879(4) 1.0079(4) 0.0401(12) Uani 1 1 d U
C4 C 0.9466(5) 0.3479(4) 1.0158(3) 0.0334(13) Uani 1 1 d U
C5 C 0.7341(5) 0.4945(4) 0.0112(3) 0.0314(12) Uani 1 1 d U
C6 C 0.4308(5) 0.3356(4) -0.0159(3) 0.0343(13) Uani 1 1 d U
C7 C 0.7743(5) 0.2797(4) 0.7623(3) 0.0372(14) Uani 1 1 d U
H7 H 0.8504 0.2625 0.7647 0.045 Uiso 1 1 calc R
C8 C 0.7273(5) 0.3130(4) 0.6904(3) 0.0357(13) Uani 1 1 d U
H8 H 0.7715 0.3194 0.6457 0.043 Uiso 1 1 calc R
C9 C 0.6145(5) 0.3365(3) 0.6854(3) 0.0275(11) Uani 1 1 d U
C10 C 0.5534(6) 0.3259(5) 0.7530(4) 0.0510(19) Uani 1 1 d U
H10 H 0.4761 0.3393 0.7518 0.061 Uiso 1 1 calc R
C11 C 0.6071(6) 0.2951(5) 0.8230(4) 0.060(2) Uani 1 1 d U
H11 H 0.5650 0.2910 0.8684 0.072 Uiso 1 1 calc R
C12 C 0.5622(5) 0.3791(3) 0.6091(3) 0.0247(10) Uani 1 1 d U
C13 C 0.0616(7) -0.0277(5) 0.8232(4) 0.067(3) Uani 1 1 d U
H13 H 0.0938 -0.0713 0.8603 0.080 Uiso 1 1 calc R
C14 C 0.1106(7) -0.0072(4) 0.7495(4) 0.058(2) Uani 1 1 d U
H14 H 0.1744 -0.0364 0.7382 0.070 Uiso 1 1 calc R
C15 C 0.0641(5) 0.0563(3) 0.6938(3) 0.0268(11) Uani 1 1 d U
C16 C -0.0298(5) 0.0981(4) 0.7130(4) 0.0366(13) Uani 1 1 d U
H16 H -0.0637 0.1416 0.6766 0.044 Uiso 1 1 calc R
C17 C -0.0721(5) 0.0741(4) 0.7871(4) 0.0431(16) Uani 1 1 d U
H17 H -0.1354 0.1031 0.7995 0.052 Uiso 1 1 calc R
C18 C 0.1173(5) 0.0802(3) 0.6139(3) 0.0228(9) Uani 1 1 d U
C19 C 0.4107(6) 0.0739(6) 0.8065(4) 0.069(3) Uani 1 1 d U
H19 H 0.3384 0.0734 0.8280 0.083 Uiso 1 1 calc R
C20 C 0.4230(6) 0.0636(5) 0.7329(4) 0.058(2) Uani 1 1 d U
H20 H 0.3599 0.0593 0.7050 0.070 Uiso 1 1 calc R
C21 C 0.5292(5) 0.0599(4) 0.7011(3) 0.0277(11) Uani 1 1 d U
C22 C 0.6187(5) 0.0694(4) 0.7444(4) 0.0414(15) Uani 1 1 d U
H22 H 0.6920 0.0672 0.7251 0.050 Uiso 1 1 calc R
C23 C 0.5992(6) 0.0823(5) 0.8167(4) 0.0471(17) Uani 1 1 d U
H23 H 0.6606 0.0898 0.8446 0.056 Uiso 1 1 calc R
C24 C 0.5483(5) 0.0410(3) 0.6243(3) 0.0256(10) Uani 1 1 d U
C25 C 0.7483(5) 0.2080(4) 1.2212(3) 0.0387(14) Uani 1 1 d U
H25 H 0.8246 0.2161 1.2117 0.046 Uiso 1 1 calc R
C26 C 0.7139(5) 0.1741(4) 1.2961(4) 0.0368(14) Uani 1 1 d U
H26 H 0.7668 0.1587 1.3356 0.044 Uiso 1 1 calc R
C27 C 0.6027(5) 0.1629(3) 1.3127(3) 0.0277(11) Uani 1 1 d U
C28 C 0.5278(5) 0.1878(5) 1.2525(4) 0.0482(18) Uani 1 1 d U
H28 H 0.4506 0.1830 1.2615 0.058 Uiso 1 1 calc R
C29 C 0.5690(6) 0.2201(5) 1.1784(4) 0.060(2) Uani 1 1 d U
H29 H 0.5176 0.2358 1.1381 0.072 Uiso 1 1 calc R
C30 C 0.5619(5) 0.1204(3) 1.3930(3) 0.0242(10) Uani 1 1 d U
C31 C -0.0289(7) 0.4661(5) 0.1926(4) 0.064(3) Uani 1 1 d U
H31 H -0.0880 0.4418 0.1768 0.077 Uiso 1 1 calc R
C32 C 0.0039(6) 0.4383(5) 0.2692(4) 0.059(2) Uani 1 1 d U
H32 H -0.0340 0.3980 0.3035 0.071 Uiso 1 1 calc R
C33 C 0.0933(5) 0.4713(4) 0.2937(3) 0.0289(11) Uani 1 1 d U
C34 C 0.1474(7) 0.5286(5) 0.2380(4) 0.057(2) Uani 1 1 d U
H34 H 0.2114 0.5502 0.2509 0.068 Uiso 1 1 calc R
C35 C 0.1069(7) 0.5537(5) 0.1635(4) 0.062(2) Uani 1 1 d U
H35 H 0.1441 0.5931 0.1275 0.075 Uiso 1 1 calc R
C36 C 0.1379(5) 0.4442(3) 0.3748(3) 0.0254(9) Uani 1 1 d U
C37 C 0.6644(6) 0.4174(4) 0.1909(4) 0.0436(15) Uani 1 1 d U
H37 H 0.7337 0.4071 0.1688 0.052 Uiso 1 1 calc R
C38 C 0.6632(5) 0.4207(4) 0.2664(4) 0.0380(13) Uani 1 1 d U
H38 H 0.7300 0.4130 0.2940 0.046 Uiso 1 1 calc R
C39 C 0.5618(5) 0.4355(3) 0.3011(3) 0.0272(10) Uani 1 1 d U
C40 C 0.4653(5) 0.4431(4) 0.2581(4) 0.0443(15) Uani 1 1 d U
H40 H 0.3950 0.4504 0.2803 0.053 Uiso 1 1 calc R
C41 C 0.4732(6) 0.4400(5) 0.1816(4) 0.056(2) Uani 1 1 d U
H41 H 0.4073 0.4465 0.1530 0.067 Uiso 1 1 calc R
C42 C 0.5601(5) 0.4503(3) 0.3798(3) 0.0248(9) Uani 1 1 d U
C43 C 0.2431(8) 0.3015(5) 0.1380(4) 0.061(2) Uani 1 1 d U
H43 H 0.2501 0.3534 0.1071 0.074 Uiso 1 1 calc R
C44 C 0.2239(7) 0.2909(4) 0.2159(4) 0.0520(19) Uani 1 1 d U
H44 H 0.2175 0.3348 0.2365 0.062 Uiso 1 1 calc R
C45 C 0.2142(5) 0.2147(4) 0.2632(3) 0.0286(11) Uani 1 1 d U
C46 C 0.2240(6) 0.1527(4) 0.2286(4) 0.0453(16) Uani 1 1 d U
H46 H 0.2177 0.1003 0.2585 0.054 Uiso 1 1 calc R
C47 C 0.2430(7) 0.1681(5) 0.1501(4) 0.056(2) Uani 1 1 d U
H47 H 0.2496 0.1251 0.1282 0.067 Uiso 1 1 calc R
C48 C 0.1974(4) 0.2012(3) 0.3489(3) 0.0235(9) Uani 1 1 d U
C49 C 0.2591(6) 0.3578(4) 0.8364(3) 0.0421(15) Uani 1 1 d U
H49 H 0.2908 0.3976 0.8533 0.051 Uiso 1 1 calc R
C50 C 0.2370(5) 0.3721(4) 0.7581(3) 0.0357(13) Uani 1 1 d U
H50 H 0.2544 0.4202 0.7233 0.043 Uiso 1 1 calc R
C51 C 0.1890(5) 0.3140(4) 0.7326(3) 0.0277(11) Uani 1 1 d U
C52 C 0.1629(6) 0.2446(4) 0.7861(3) 0.0469(18) Uani 1 1 d U
H52 H 0.1295 0.2046 0.7705 0.056 Uiso 1 1 calc R
C53 C 0.1863(7) 0.2342(5) 0.8632(4) 0.053(2) Uani 1 1 d U
H53 H 0.1663 0.1873 0.8988 0.064 Uiso 1 1 calc R
C54 C 0.1709(5) 0.3261(4) 0.6472(3) 0.0278(10) Uani 1 1 d U
C55 C 0.3546(5) 0.2493(3) 0.5070(4) 0.0300(7) Uani 1 1 d U
C56 C 0.4788(5) 0.2430(4) 0.5121(5) 0.059(2) Uani 1 1 d U
H56A H 0.5092 0.2046 0.4859 0.089 Uiso 1 1 calc R
H56B H 0.5005 0.2260 0.5656 0.089 Uiso 1 1 calc R
H56C H 0.5076 0.2943 0.4882 0.089 Uiso 1 1 calc R
C57 C -0.1241(5) 0.2665(4) 0.4816(4) 0.0384(8) Uani 1 1 d U
C58 C -0.2493(6) 0.2594(6) 0.4795(6) 0.076(3) Uani 1 1 d U
H58A H -0.2678 0.2441 0.4339 0.114 Uiso 1 1 calc R
H58B H -0.2879 0.3100 0.4786 0.114 Uiso 1 1 calc R
H58C H -0.2724 0.2195 0.5247 0.114 Uiso 1 1 calc R
Cu1 Cu 0.78759(7) 0.21599(6) 0.92842(5) 0.0488(2) Uani 1 1 d U
Cu2 Cu -0.08991(8) -0.01894(6) 0.95531(5) 0.0505(2) Uani 1 1 d U
Cu3 Cu 0.47490(8) 0.08614(6) 0.96431(5) 0.0522(2) Uani 1 1 d U
Cu4 Cu 0.73679(7) 0.25304(5) 1.05147(4) 0.0419(2) Uani 1 1 d U
Cu5 Cu 1.04938(7) 0.42797(6) 0.97376(5) 0.0467(2) Uani 1 1 d U
Cu6 Cu 0.60113(7) 0.43864(6) 0.02431(5) 0.0469(2) Uani 1 1 d U
Cu7 Cu 0.29193(8) 0.27415(6) -0.00620(5) 0.0543(3) Uani 1 1 d U
Gd1 Gd 0.32330(2) 0.049931(15) 0.491782(14) 0.01882(8) Uani 1 1 d U
Gd2 Gd 0.32398(2) 0.455784(16) 0.506497(15) 0.02013(8) Uani 1 1 d U
Gd3 Gd 0.11079(2) 0.265893(16) 0.496995(15) 0.01896(8) Uani 1 1 d U
N1 N 0.0829(5) -0.1455(4) 1.0455(4) 0.0601(17) Uani 1 1 d U
N2 N -0.2468(5) -0.0291(4) 0.9772(3) 0.0518(15) Uani 1 1 d U
N3 N 0.5816(5) 0.1478(4) 0.9932(3) 0.0442(13) Uani 1 1 d U
N4 N 0.8703(5) 0.3106(4) 1.0303(4) 0.0589(15) Uani 1 1 d U
N5 N 0.8158(5) 0.5249(4) 0.0144(4) 0.0552(17) Uani 1 1 d U
N6 N 0.4967(5) 0.3766(4) -0.0064(4) 0.0625(18) Uani 1 1 d U
N7 N 0.7161(5) 0.2709(4) 0.8290(3) 0.0450(13) Uani 1 1 d U
N8 N -0.0293(5) 0.0122(3) 0.8429(3) 0.0428(12) Uani 1 1 d U
N9 N 0.4960(5) 0.0843(4) 0.8483(3) 0.0486(14) Uani 1 1 d U
N10 N 0.6776(4) 0.2300(3) 1.1615(3) 0.0419(12) Uani 1 1 d U
N11 N 0.0173(5) 0.5244(4) 0.1403(3) 0.0509(16) Uani 1 1 d U
N12 N 0.5725(5) 0.4279(4) 0.1471(3) 0.0437(12) Uani 1 1 d U
N13 N 0.2523(5) 0.2415(4) 0.1038(3) 0.0461(12) Uani 1 1 d U
N14 N 0.2366(5) 0.2887(4) 0.8892(3) 0.0441(14) Uani 1 1 d U
O1 O 0.6304(4) 0.4140(2) 0.5576(2) 0.0341(9) Uani 1 1 d U
O2 O 0.4584(3) 0.3778(2) 0.6010(2) 0.0340(8) Uani 1 1 d U
O3 O 0.2070(3) 0.0430(2) 0.6028(2) 0.0307(6) Uani 1 1 d U
O4 O 0.0673(3) 0.1354(2) 0.5631(2) 0.0283(6) Uani 1 1 d U
O5 O 0.4636(3) 0.0465(2) 0.5817(2) 0.0291(8) Uani 1 1 d U
O6 O 0.6466(3) 0.0200(2) 0.6087(2) 0.0317(9) Uani 1 1 d U
O7 O 0.6360(3) 0.0862(2) 1.4408(2) 0.0284(8) Uani 1 1 d U
O8 O 0.4575(3) 0.1231(2) 1.4044(2) 0.0312(9) Uani 1 1 d U
O9 O 0.0780(3) 0.3993(2) 0.4257(2) 0.0303(6) Uani 1 1 d U
O10 O 0.2306(3) 0.4684(2) 0.3865(2) 0.0335(7) Uani 1 1 d U
O11 O 0.6493(3) 0.4749(2) 0.3980(2) 0.0329(9) Uani 1 1 d U
O12 O 0.4710(3) 0.4414(2) 0.4185(2) 0.0325(8) Uani 1 1 d U
O13 O 0.1742(3) 0.2630(2) 0.3718(2) 0.0328(6) Uani 1 1 d U
O14 O 0.2075(3) 0.1313(2) 0.3919(2) 0.0303(7) Uani 1 1 d U
O15 O 0.1931(3) 0.3920(2) 0.6020(2) 0.0316(7) Uani 1 1 d U
O16 O 0.1334(3) 0.2695(3) 0.6264(2) 0.0336(6) Uani 1 1 d U
O17 O 0.3019(3) 0.3173(2) 0.4980(2) 0.0278(5) Uani 1 1 d U
O18 O 0.2987(3) 0.1873(2) 0.5130(2) 0.0261(5) Uani 1 1 d U
O19 O -0.0854(3) 0.2951(2) 0.5333(2) 0.0342(7) Uani 1 1 d U
O20 O -0.0593(3) 0.2456(3) 0.4334(2) 0.0353(7) Uani 1 1 d U
O21W O 0.1535(3) -0.0202(2) 0.4769(2) 0.0342(8) Uani 1 1 d U
H21A H 0.1929 -0.0423 0.4491 0.041 Uiso 1 1 d R
H21B H 0.1208 -0.0537 0.5100 0.041 Uiso 1 1 d R
O22W O 0.1463(3) 0.5398(2) 0.5041(3) 0.0394(9) Uani 1 1 d U
H22A H 0.1559 0.5880 0.4934 0.047 Uiso 1 1 d R
H22B H 0.1008 0.5265 0.5395 0.047 Uiso 1 1 d R
O23W O 0.0373(4) 0.9022(3) 0.6014(3) 0.0480(12) Uani 1 1 d .
H23A H -0.0303 0.9149 0.6026 0.058 Uiso 1 1 d R
H23B H 0.0494 0.8558 0.5996 0.058 Uiso 1 1 d R

loop_
_atom_site_aniso_label
_atom_site_aniso_U_11
_atom_site_aniso_U_22
_atom_site_aniso_U_33
_atom_site_aniso_U_23
_atom_site_aniso_U_13
_atom_site_aniso_U_12
C1 0.051(3) 0.040(3) 0.033(2) -0.003(2) 0.017(3) -0.008(2)
C2 0.051(2) 0.059(5) 0.036(4) -0.028(3) 0.009(3) -0.014(3)
C3 0.045(3) 0.039(4) 0.037(3) -0.009(3) -0.0043(19) -0.004(2)
C4 0.034(3) 0.035(3) 0.029(3) -0.004(2) -0.006(2) -0.0045(19)
C5 0.032(3) 0.035(3) 0.028(3) -0.010(2) -0.0040(19) 0.0029(19)
C6 0.039(3) 0.050(4) 0.020(3) -0.019(3) -0.007(2) 0.001(2)
C7 0.030(2) 0.050(4) 0.0263(11) -0.003(3) -0.0054(13) 0.010(3)
C8 0.0284(19) 0.049(4) 0.0243(12) -0.002(3) -0.0035(14) 0.006(2)
C9 0.0282(17) 0.030(3) 0.0211(15) -0.0024(19) -0.0044(11) 0.002(2)
C10 0.035(2) 0.079(5) 0.0244(17) 0.006(3) 0.0010(13) 0.018(3)
C11 0.044(3) 0.101(6) 0.0213(16) -0.001(4) 0.0002(16) 0.029(4)
C12 0.0310(13) 0.021(3) 0.0213(17) -0.0055(17) -0.0061(12) 0.0041(18)
C13 0.078(5) 0.061(5) 0.040(3) 0.014(3) 0.029(3) 0.033(3)
C14 0.068(5) 0.052(4) 0.037(3) 0.010(3) 0.024(3) 0.027(3)
C15 0.025(3) 0.034(3) 0.0223(17) -0.0105(16) 0.0052(16) 0.0005(18)
C16 0.028(3) 0.053(4) 0.0277(19) -0.0116(19) 0.0060(19) 0.009(2)
C17 0.034(3) 0.062(4) 0.0297(19) -0.011(2) 0.010(2) 0.013(2)
C18 0.027(2) 0.0213(15) 0.0233(16) -0.0109(12) 0.0077(12) -0.0068(14)
C19 0.029(2) 0.148(8) 0.050(3) -0.061(5) 0.008(2) -0.010(4)
C20 0.0262(18) 0.119(7) 0.046(3) -0.050(5) 0.002(2) -0.001(4)
C21 0.0241(18) 0.037(3) 0.026(2) -0.016(2) -0.0029(14) 0.004(2)
C22 0.030(2) 0.070(5) 0.035(3) -0.029(3) -0.0018(17) -0.009(3)
C23 0.034(2) 0.083(5) 0.036(3) -0.034(4) -0.0027(17) -0.011(4)
C24 0.0256(15) 0.031(3) 0.021(2) -0.010(2) -0.0041(12) 0.003(2)
C25 0.028(2) 0.060(4) 0.0278(10) -0.010(3) 0.0065(13) -0.009(3)
C26 0.0255(17) 0.054(4) 0.0273(15) -0.005(3) 0.0018(15) -0.006(3)
C27 0.0240(17) 0.034(3) 0.0227(17) -0.005(2) 0.0021(12) 0.001(2)
C28 0.029(2) 0.078(5) 0.0275(19) 0.005(3) -0.0029(12) -0.006(3)
C29 0.0343(18) 0.107(6) 0.0250(17) 0.005(3) -0.0020(12) -0.005(4)
C30 0.0271(15) 0.024(3) 0.0224(17) -0.0086(18) 0.0018(12) -0.002(2)
C31 0.058(5) 0.091(6) 0.036(3) 0.009(3) -0.024(3) -0.041(4)
C32 0.057(5) 0.082(6) 0.033(3) 0.003(3) -0.019(3) -0.037(4)
C33 0.028(3) 0.034(3) 0.0248(16) -0.0072(18) -0.0075(16) -0.001(2)
C34 0.069(5) 0.068(5) 0.028(2) 0.004(3) -0.016(3) -0.037(4)
C35 0.068(5) 0.079(6) 0.032(2) 0.011(3) -0.020(3) -0.041(4)
C36 0.033(2) 0.0212(17) 0.0232(15) -0.0081(14) -0.0077(12) 0.0010(18)
C37 0.037(2) 0.069(5) 0.0333(17) -0.026(3) 0.0058(15) -0.007(3)
C38 0.0328(19) 0.055(4) 0.031(2) -0.021(3) 0.0042(16) 0.001(3)
C39 0.0287(18) 0.028(3) 0.0268(19) -0.011(2) 0.0028(12) -0.005(2)
C40 0.032(2) 0.068(5) 0.036(2) -0.020(3) -0.0032(16) -0.003(3)
C41 0.035(2) 0.102(6) 0.039(2) -0.030(4) -0.0031(15) -0.017(4)
C42 0.0260(17) 0.023(3) 0.025(2) -0.007(2) 0.0034(13) 0.001(2)
C43 0.115(7) 0.045(2) 0.0190(17) -0.0023(14) 0.007(4) 0.006(4)
C44 0.095(6) 0.036(2) 0.0205(15) -0.0049(14) 0.010(3) 0.006(4)
C45 0.033(3) 0.0359(19) 0.0170(12) -0.0088(9) 0.002(2) 0.003(3)
C46 0.075(5) 0.043(2) 0.0236(14) -0.0162(13) 0.010(3) -0.015(4)
C47 0.095(6) 0.057(2) 0.0250(17) -0.0232(15) 0.014(4) -0.030(4)
C48 0.018(2) 0.0356(15) 0.0155(11) -0.0070(8) -0.0017(16) 0.0066(17)
C49 0.053(4) 0.058(3) 0.022(2) -0.019(2) 0.001(3) -0.021(3)
C50 0.048(4) 0.042(3) 0.0213(17) -0.0132(17) 0.001(3) -0.015(3)
C51 0.027(3) 0.041(3) 0.0176(11) -0.0106(12) 0.000(2) -0.009(2)
C52 0.068(5) 0.053(3) 0.0201(16) -0.0042(19) -0.008(3) -0.032(4)
C53 0.075(5) 0.063(4) 0.0200(17) -0.002(2) -0.010(3) -0.033(4)
C54 0.030(3) 0.040(2) 0.0158(11) -0.0111(12) 0.0055(18) -0.0094(19)
C55 0.0181(5) 0.0261(11) 0.048(2) -0.014(2) -0.0023(10) 0.0007(7)
C56 0.0182(9) 0.043(3) 0.127(7) -0.042(5) -0.009(4) 0.0021(13)
C57 0.0183(5) 0.040(2) 0.064(3) -0.027(2) -0.0054(9) 0.0028(10)
C58 0.0199(10) 0.092(6) 0.136(8) -0.064(6) -0.003(3) -0.009(4)
Cu1 0.0428(5) 0.0695(6) 0.0262(4) -0.0020(4) -0.0077(3) 0.0115(4)
Cu2 0.0509(5) 0.0574(6) 0.0365(5) -0.0044(4) 0.0179(4) 0.0026(4)
Cu3 0.0525(5) 0.0767(7) 0.0377(5) -0.0289(5) 0.0082(4) -0.0237(5)
Cu4 0.0490(5) 0.0508(5) 0.0268(4) -0.0088(4) 0.0072(3) -0.0201(4)
Cu5 0.0426(5) 0.0608(6) 0.0351(5) -0.0056(4) -0.0063(4) -0.0199(4)
Cu6 0.0410(5) 0.0687(6) 0.0356(5) -0.0183(4) -0.0026(4) -0.0172(4)
Cu7 0.0623(6) 0.0875(7) 0.0180(4) -0.0164(4) 0.0009(4) -0.0293(5)
Gd1 0.01779(14) 0.02366(15) 0.01488(14) -0.00569(10) 0.00122(10) 0.00114(10)
Gd2 0.02144(14) 0.02322(15) 0.01595(15) -0.00549(11) -0.00189(10) -0.00134(10)
Gd3 0.01732(14) 0.02445(15) 0.01589(14) -0.00713(11) -0.00070(10) 0.00041(10)
N1 0.055(4) 0.073(5) 0.052(4) -0.018(3) -0.006(3) 0.006(3)
N2 0.0507(13) 0.063(4) 0.041(3) -0.013(3) 0.014(2) -0.006(2)
N3 0.049(3) 0.059(4) 0.031(3) -0.021(3) 0.005(2) -0.015(2)
N4 0.048(3) 0.073(4) 0.055(3) -0.013(3) 0.014(2) -0.026(3)
N5 0.048(3) 0.065(4) 0.050(4) -0.006(3) -0.006(3) -0.019(3)
N6 0.051(4) 0.098(5) 0.051(3) -0.036(3) -0.010(3) -0.023(3)
N7 0.039(2) 0.064(4) 0.0243(9) -0.0024(18) -0.0048(13) 0.014(3)
N8 0.044(3) 0.051(3) 0.0309(15) -0.0094(16) 0.0090(17) 0.006(2)
N9 0.039(2) 0.078(4) 0.0403(19) -0.035(3) 0.0031(16) -0.009(3)
N10 0.039(2) 0.056(3) 0.0272(10) -0.0036(17) 0.0021(10) -0.011(2)
N11 0.042(3) 0.075(4) 0.031(3) -0.001(2) -0.010(2) -0.022(3)
N12 0.042(2) 0.060(4) 0.0352(13) -0.020(2) 0.0020(11) -0.016(3)
N13 0.063(3) 0.061(2) 0.0167(13) -0.0128(11) -0.002(2) -0.011(3)
N14 0.051(3) 0.069(3) 0.016(2) -0.0142(17) 0.002(2) -0.023(3)
O1 0.0464(19) 0.029(2) 0.0235(18) -0.0006(15) -0.0032(16) -0.0066(18)
O2 0.0332(11) 0.039(2) 0.0276(14) -0.0057(14) -0.0110(10) 0.0036(13)
O3 0.0365(14) 0.0321(16) 0.0216(12) -0.0061(11) 0.0119(10) 0.0018(11)
O4 0.0279(12) 0.0292(9) 0.0280(14) -0.0068(8) 0.0018(12) -0.0064(8)
O5 0.0323(12) 0.0301(18) 0.0253(18) -0.0092(15) -0.0105(11) 0.0058(12)
O6 0.0286(13) 0.042(2) 0.028(2) -0.0178(18) 0.0004(14) 0.0040(17)
O7 0.0303(17) 0.027(2) 0.0245(17) -0.0024(15) 0.0017(14) 0.0002(16)
O8 0.0280(13) 0.035(2) 0.026(2) -0.0017(17) 0.0057(13) -0.0010(17)
O9 0.0299(12) 0.0279(9) 0.0298(14) -0.0042(8) 0.0000(12) 0.0068(8)
O10 0.0373(14) 0.0419(19) 0.0209(11) -0.0059(11) -0.0098(9) -0.0063(13)
O11 0.0328(16) 0.044(3) 0.027(2) -0.0172(19) 0.0048(16) -0.0088(18)
O12 0.0301(11) 0.038(2) 0.0291(14) -0.0089(16) 0.0084(10) -0.0041(12)
O13 0.0410(14) 0.0399(14) 0.0170(9) -0.0096(10) 0.0029(8) 0.0080(14)
O14 0.0295(19) 0.0368(12) 0.0217(12) -0.0030(10) -0.0073(11) 0.0013(14)
O15 0.0326(13) 0.0374(14) 0.0232(12) -0.0059(10) 0.0068(10) -0.0019(13)
O16 0.0428(15) 0.0449(16) 0.0176(8) -0.0143(10) 0.0011(9) -0.0106(15)
O17 0.0191(7) 0.0258(7) 0.0403(16) -0.0125(11) 0.0018(9) -0.0005(7)
O18 0.0195(7) 0.0247(7) 0.0345(16) -0.0090(10) -0.0044(10) 0.0010(6)
O19 0.0205(7) 0.0406(17) 0.046(2) -0.0212(14) 0.0074(9) -0.0014(10)
O20 0.0257(9) 0.0465(18) 0.0386(18) -0.0199(13) -0.0133(10) 0.0032(12)
O21W 0.0272(16) 0.0354(16) 0.044(2) -0.0156(14) 0.0033(16) -0.0093(15)
O22W 0.0333(16) 0.0315(15) 0.051(2) -0.0096(14) 0.0040(15) 0.0097(13)
O23W 0.033(3) 0.051(3) 0.062(3) -0.018(2) -0.003(2) -0.009(2)

loop_
_atom_type_symbol
_atom_type_description
_atom_type_scat_dispersion_real
_atom_type_scat_dispersion_imag
_atom_type_scat_source
C C 0.0033 0.0016 'International Tables Vol C Tables 4.2.6.8 and 6.1.1.4'
H H 0.0000 0.0000 'International Tables Vol C Tables 4.2.6.8 and 6.1.1.4'
N N 0.0061 0.0033 'International Tables Vol C Tables 4.2.6.8 and 6.1.1.4'
O O 0.0106 0.0060 'International Tables Vol C Tables 4.2.6.8 and 6.1.1.4'
Cu Cu 0.3201 1.2651 'International Tables Vol C Tables 4.2.6.8 and 6.1.1.4'
Gd Gd -0.1653 3.9035 'International Tables Vol C Tables 4.2.6.8 and 6.1.1.4'

loop_
_geom_angle_atom_site_label_1
_geom_angle_atom_site_label_2
_geom_angle_atom_site_label_3
_geom_angle
_geom_angle_site_symmetry_1
_geom_angle_site_symmetry_3
N1 C1 Cu2 174.1(7) . .
N1 C1 Cu2 99.9(6) . 2_557
Cu2 C1 Cu2 83.5(3) . 2_557
N2 C2 Cu3 173.5(7) . 2_557
N3 C3 Cu4 169.2(6) . .
N4 C4 Cu5 165.6(6) . .
N5 C5 Cu6 170.4(6) . .
N6 C6 Cu7 162.6(6) . .
N7 C7 C8 123.4(6) . .
N7 C7 H7 118.3 . .
C8 C7 H7 118.3 . .
C9 C8 C7 119.2(6) . .
C9 C8 H8 120.4 . .
C7 C8 H8 120.4 . .
C10 C9 C8 117.9(5) . .
C10 C9 C12 120.9(5) . .
C8 C9 C12 120.9(5) . .
C9 C10 C11 119.6(6) . .
C9 C10 H10 120.2 . .
C11 C10 H10 120.2 . .
N7 C11 C10 123.3(6) . .
N7 C11 H11 118.3 . .
C10 C11 H11 118.3 . .
O2 C12 O1 125.6(5) . .
O2 C12 C9 119.4(5) . .
O1 C12 C9 115.0(5) . .
N8 C13 C14 123.1(7) . .
N8 C13 H13 118.5 . .
C14 C13 H13 118.5 . .
C15 C14 C13 119.3(6) . .
C15 C14 H14 120.3 . .
C13 C14 H14 120.3 . .
C14 C15 C16 118.4(6) . .
C14 C15 C18 120.0(5) . .
C16 C15 C18 121.5(5) . .
C17 C16 C15 118.4(6) . .
C17 C16 H16 120.8 . .
C15 C16 H16 120.8 . .
N8 C17 C16 124.9(6) . .
N8 C17 H17 117.6 . .
C16 C17 H17 117.6 . .
O3 C18 O4 124.7(5) . .
O3 C18 C15 117.6(5) . .
O4 C18 C15 117.8(5) . .
N9 C19 C20 123.7(7) . .
N9 C19 H19 118.2 . .
C20 C19 H19 118.2 . .
C21 C20 C19 119.5(6) . .
C21 C20 H20 120.2 . .
C19 C20 H20 120.2 . .
C20 C21 C22 117.2(6) . .
C20 C21 C24 121.7(5) . .
C22 C21 C24 121.0(5) . .
C21 C22 C23 119.9(6) . .
C21 C22 H22 120.1 . .
C23 C22 H22 120.1 . .
N9 C23 C22 122.8(6) . .
N9 C23 H23 118.6 . .
C22 C23 H23 118.6 . .
O6 C24 O5 125.4(5) . .
O6 C24 C21 117.0(5) . .
O5 C24 C21 117.6(5) . .
N10 C25 C26 123.3(6) . .
N10 C25 H25 118.3 . .
C26 C25 H25 118.3 . .
C27 C26 C25 120.1(6) . .
C27 C26 H26 119.9 . .
C25 C26 H26 119.9 . .
C26 C27 C28 117.7(5) . .
C26 C27 C30 122.0(5) . .
C28 C27 C30 120.2(5) . .
C27 C28 C29 118.8(6) . .
C27 C28 H28 120.6 . .
C29 C28 H28 120.6 . .
N10 C29 C28 123.9(6) . .
N10 C29 H29 118.0 . .
C28 C29 H29 118.0 . .
O7 C30 O8 126.9(5) . .
O7 C30 C27 116.6(5) . .
O8 C30 C27 116.5(5) . .
N11 C31 C32 125.0(6) . .
N11 C31 H31 117.5 . .
C32 C31 H31 117.5 . .
C33 C32 C31 118.9(6) . .
C33 C32 H32 120.5 . .
C31 C32 H32 120.5 . .
C32 C33 C34 116.6(6) . .
C32 C33 C36 123.4(5) . .
C34 C33 C36 119.9(5) . .
C35 C34 C33 120.2(6) . .
C35 C34 H34 119.9 . .
C33 C34 H34 119.9 . .
N11 C35 C34 123.3(6) . .
N11 C35 H35 118.3 . .
C34 C35 H35 118.3 . .
O10 C36 O9 125.4(5) . .
O10 C36 C33 117.2(5) . .
O9 C36 C33 117.4(5) . .
N12 C37 C38 124.1(6) . .
N12 C37 H37 117.9 . .
C38 C37 H37 117.9 . .
C37 C38 C39 119.4(6) . .
C37 C38 H38 120.3 . .
C39 C38 H38 120.3 . .
C40 C39 C38 117.5(6) . .
C40 C39 C42 122.1(5) . .
C38 C39 C42 120.2(5) . .
C39 C40 C41 119.9(6) . .
C39 C40 H40 120.1 . .
C41 C40 H40 120.1 . .
N12 C41 C40 122.5(6) . .
N12 C41 H41 118.8 . .
C40 C41 H41 118.8 . .
O12 C42 O11 126.4(5) . .
O12 C42 C39 118.5(5) . .
O11 C42 C39 115.0(5) . .
N13 C43 C44 124.0(7) . .
N13 C43 H43 118.0 . .
C44 C43 H43 118.0 . .
C43 C44 C45 119.3(7) . .
C43 C44 H44 120.4 . .
C45 C44 H44 120.4 . .
C44 C45 C46 117.2(6) . .
C44 C45 C48 120.4(5) . .
C46 C45 C48 122.4(5) . .
C47 C46 C45 120.1(6) . .
C47 C46 H46 119.9 . .
C45 C46 H46 119.9 . .
N13 C47 C46 123.2(7) . .
N13 C47 H47 118.4 . .
C46 C47 H47 118.4 . .
O14 C48 O13 125.1(5) . .
O14 C48 C45 119.0(5) . .
O13 C48 C45 115.9(5) . .
N14 C49 C50 122.9(6) . .
N14 C49 H49 118.5 . .
C50 C49 H49 118.5 . .
C51 C50 C49 119.0(6) . .
C51 C50 H50 120.5 . .
C49 C50 H50 120.5 . .
C52 C51 C50 118.4(5) . .
C52 C51 C54 121.6(5) . .
C50 C51 C54 120.0(5) . .
C51 C52 C53 119.8(6) . .
C51 C52 H52 120.1 . .
C53 C52 H52 120.1 . .
N14 C53 C52 123.0(6) . .
N14 C53 H53 118.5 . .
C52 C53 H53 118.5 . .
O15 C54 O16 124.4(5) . .
O15 C54 C51 118.0(5) . .
O16 C54 C51 117.6(5) . .
O17 C55 O18 119.4(5) . .
O17 C55 C56 119.4(5) . .
O18 C55 C56 121.2(5) . .
O17 C55 Gd3 59.2(3) . .
O18 C55 Gd3 60.2(3) . .
C56 C55 Gd3 178.5(4) . .
C55 C56 H56A 109.5 . .
C55 C56 H56B 109.5 . .
H56A C56 H56B 109.5 . .
C55 C56 H56C 109.5 . .
H56A C56 H56C 109.5 . .
H56B C56 H56C 109.5 . .
O20 C57 O19 120.5(5) . .
O20 C57 C58 121.1(6) . .
O19 C57 C58 118.4(6) . .
O20 C57 Gd3 59.9(3) . .
O19 C57 Gd3 60.9(3) . .
C58 C57 Gd3 174.5(6) . .
C57 C58 H58A 109.5 . .
C57 C58 H58B 109.5 . .
H58A C58 H58B 109.5 . .
C57 C58 H58C 109.5 . .
H58A C58 H58C 109.5 . .
H58B C58 H58C 109.5 . .
N1 Cu1 N7 132.7(3) 2_657 .
N1 Cu1 Cu4 103.8(2) 2_657 .
N7 Cu1 Cu4 122.46(17) . .
N2 Cu2 C1 119.3(3) . .
N2 Cu2 N8 121.3(2) . .
C1 Cu2 N8 107.1(2) . .
N2 Cu2 C1 113.7(3) . 2_557
C1 Cu2 C1 96.5(3) . 2_557
N8 Cu2 C1 93.1(2) . 2_557
N2 Cu2 Cu2 130.95(19) . 2_557
C1 Cu2 Cu2 55.9(2) . 2_557
N8 Cu2 Cu2 103.80(17) . 2_557
C1 Cu2 Cu2 40.60(18) 2_557 2_557
C2 Cu3 N3 136.7(3) 2_557 .
C2 Cu3 N9 109.8(3) 2_557 .
N3 Cu3 N9 111.6(2) . .
C2 Cu3 Cu3 75.0(2) 2_557 2_657
N3 Cu3 Cu3 111.07(19) . 2_657
N9 Cu3 Cu3 97.70(18) . 2_657
N4 Cu4 C3 141.1(3) . .
N4 Cu4 N10 116.0(3) . .
C3 Cu4 N10 101.7(2) . .
N4 Cu4 Cu1 84.1(2) . .
C3 Cu4 Cu1 57.0(2) . .
N10 Cu4 Cu1 153.48(17) . .
N5 Cu5 C4 147.9(3) 2_766 .
N5 Cu5 N11 111.4(2) 2_766 2_666
C4 Cu5 N11 100.4(2) . 2_666
N5 Cu5 Cu5 80.4(2) 2_766 2_767
C4 Cu5 Cu5 103.3(2) . 2_767
N11 Cu5 Cu5 92.17(19) 2_666 2_767
N6 Cu6 C5 153.1(3) . .
N6 Cu6 N12 107.5(2) . .
C5 Cu6 N12 98.3(2) . .
N14 Cu7 N13 144.7(2) 1_554 .
N14 Cu7 C6 107.0(2) 1_554 .
N13 Cu7 C6 106.9(2) . .
O5 Gd1 O14 146.22(13) . .
O5 Gd1 O3 81.16(14) . .
O14 Gd1 O3 101.74(14) . .
O5 Gd1 O7 72.58(13) . 2_657
O14 Gd1 O7 141.19(14) . 2_657
O3 Gd1 O7 80.71(13) . 2_657
O5 Gd1 O8 82.11(14) . 1_554
O14 Gd1 O8 77.55(13) . 1_554
O3 Gd1 O8 146.75(14) . 1_554
O7 Gd1 O8 120.84(13) 2_657 1_554
O5 Gd1 O6 121.07(13) . 2_656
O14 Gd1 O6 78.89(14) . 2_656
O3 Gd1 O6 138.53(14) . 2_656
O7 Gd1 O6 74.81(13) 2_657 2_656
O8 Gd1 O6 74.49(14) 1_554 2_656
O5 Gd1 O21W 140.45(14) . .
O14 Gd1 O21W 69.64(13) . .
O3 Gd1 O21W 72.34(14) . .
O7 Gd1 O21W 74.55(13) 2_657 .
O8 Gd1 O21W 134.59(14) 1_554 .
O6 Gd1 O21W 69.17(13) 2_656 .
O5 Gd1 O18 77.36(12) . .
O14 Gd1 O18 71.97(13) . .
O3 Gd1 O18 71.49(13) . .
O7 Gd1 O18 141.63(13) 2_657 .
O8 Gd1 O18 76.91(13) 1_554 .
O6 Gd1 O18 142.73(13) 2_656 .
O21W Gd1 O18 119.12(12) . .
O5 Gd1 H21A 141.1 . .
O14 Gd1 H21A 72.6 . .
O3 Gd1 H21A 89.3 . .
O7 Gd1 H21A 68.7 2_657 .
O8 Gd1 H21A 121.1 1_554 .
O6 Gd1 H21A 50.8 2_656 .
O21W Gd1 H21A 18.7 . .
O18 Gd1 H21A 134.7 . .
O1 Gd2 O12 74.42(14) 2_666 .
O1 Gd2 O15 138.15(15) 2_666 .
O12 Gd2 O15 147.40(14) . .
O1 Gd2 O11 72.17(14) 2_666 2_666
O12 Gd2 O11 120.62(14) . 2_666
O15 Gd2 O11 80.42(14) . 2_666
O1 Gd2 O10 81.47(14) 2_666 .
O12 Gd2 O10 75.29(14) . .
O15 Gd2 O10 103.81(14) . .
O11 Gd2 O10 142.38(14) 2_666 .
O1 Gd2 O2 116.49(14) 2_666 .
O12 Gd2 O2 82.56(14) . .
O15 Gd2 O2 81.85(14) . .
O11 Gd2 O2 70.87(14) 2_666 .
O10 Gd2 O2 146.53(14) . .
O1 Gd2 O22W 74.68(15) 2_666 .
O12 Gd2 O22W 137.18(14) . .
O15 Gd2 O22W 68.27(14) . .
O11 Gd2 O22W 75.93(14) 2_666 .
O10 Gd2 O22W 71.44(14) . .
O2 Gd2 O22W 138.35(14) . .
O1 Gd2 O17 147.21(14) 2_666 .
O12 Gd2 O17 78.77(13) . .
O15 Gd2 O17 70.02(13) . .
O11 Gd2 O17 139.34(13) 2_666 .
O10 Gd2 O17 73.67(13) . .
O2 Gd2 O17 77.67(13) . .
O22W Gd2 O17 115.61(13) . .
O9 Gd3 O4 157.57(13) . .
O9 Gd3 O16 105.69(14) . .
O4 Gd3 O16 79.55(14) . .
O9 Gd3 O13 77.52(14) . .
O4 Gd3 O13 107.21(14) . .
O16 Gd3 O13 154.84(14) . .
O9 Gd3 O20 83.78(14) . .
O4 Gd3 O20 76.37(14) . .
O16 Gd3 O20 128.73(14) . .
O13 Gd3 O20 76.21(14) . .
O9 Gd3 O19 78.10(14) . .
O4 Gd3 O19 81.64(14) . .
O16 Gd3 O19 79.10(14) . .
O13 Gd3 O19 125.44(14) . .
O20 Gd3 O19 53.17(14) . .
O9 Gd3 O17 78.98(13) . .
O4 Gd3 O17 123.24(13) . .
O16 Gd3 O17 75.89(13) . .
O13 Gd3 O17 80.41(14) . .
O20 Gd3 O17 153.43(14) . .
O19 Gd3 O17 139.76(13) . .
O9 Gd3 O18 125.87(13) . .
O4 Gd3 O18 75.79(12) . .
O16 Gd3 O18 85.56(14) . .
O13 Gd3 O18 73.19(13) . .
O20 Gd3 O18 129.64(13) . .
O19 Gd3 O18 154.66(13) . .
O17 Gd3 O18 52.15(12) . .
O9 Gd3 C57 81.64(17) . .
O4 Gd3 C57 75.93(17) . .
O16 Gd3 C57 103.78(18) . .
O13 Gd3 C57 101.38(18) . .
O20 Gd3 C57 26.36(16) . .
O19 Gd3 C57 26.92(16) . .
O17 Gd3 C57 159.66(16) . .
O18 Gd3 C57 147.96(15) . .
O9 Gd3 C55 102.46(15) . .
O4 Gd3 C55 99.92(15) . .
O16 Gd3 C55 79.95(16) . .
O13 Gd3 C55 75.04(16) . .
O20 Gd3 C55 148.38(16) . .
O19 Gd3 C55 158.33(16) . .
O17 Gd3 C55 25.96(14) . .
O18 Gd3 C55 26.20(13) . .
C57 Gd3 C55 173.63(17) . .
C1 N1 Cu1 165.4(6) . 2_657
C2 N2 Cu2 169.5(6) . .
C3 N3 Cu3 176.9(6) . .
C4 N4 Cu4 176.8(7) . .
C5 N5 Cu5 176.5(6) . 2_766
C6 N6 Cu6 171.9(6) . .
C11 N7 C7 116.5(5) . .
C11 N7 Cu1 122.8(4) . .
C7 N7 Cu1 120.5(4) . .
C13 N8 C17 115.9(6) . .
C13 N8 Cu2 120.0(5) . .
C17 N8 Cu2 124.0(4) . .
C19 N9 C23 116.8(6) . .
C19 N9 Cu3 121.9(5) . .
C23 N9 Cu3 120.7(4) . .
C29 N10 C25 116.1(5) . .
C29 N10 Cu4 121.9(4) . .
C25 N10 Cu4 120.7(4) . .
C31 N11 C35 115.8(6) . .
C31 N11 Cu5 122.6(4) . 2_666
C35 N11 Cu5 121.6(5) . 2_666
C37 N12 C41 116.5(6) . .
C37 N12 Cu6 116.4(4) . .
C41 N12 Cu6 126.6(5) . .
C47 N13 C43 116.2(6) . .
C47 N13 Cu7 129.0(5) . .
C43 N13 Cu7 114.5(5) . .
C53 N14 C49 116.8(5) . .
C53 N14 Cu7 126.2(5) . 1_556
C49 N14 Cu7 116.8(4) . 1_556
C12 O1 Gd2 138.9(4) . 2_666
C12 O2 Gd2 133.9(4) . .
C18 O3 Gd1 132.8(4) . .
C18 O4 Gd3 133.6(3) . .
C24 O5 Gd1 172.3(4) . .
C24 O6 Gd1 118.9(4) . 2_656
C30 O7 Gd1 132.6(4) . 2_657
C30 O8 Gd1 138.3(4) . 1_556
C36 O9 Gd3 130.8(3) . .
C36 O10 Gd2 129.4(4) . .
C42 O11 Gd2 128.6(4) . 2_666
C42 O12 Gd2 162.3(4) . .
C48 O13 Gd3 126.1(3) . .
C48 O14 Gd1 140.8(4) . .
C54 O15 Gd2 143.5(4) . .
C54 O16 Gd3 125.5(4) . .
C55 O17 Gd2 142.7(3) . .
C55 O17 Gd3 94.9(3) . .
Gd2 O17 Gd3 120.96(15) . .
C55 O18 Gd1 140.1(3) . .
C55 O18 Gd3 93.6(3) . .
Gd1 O18 Gd3 121.97(14) . .
C57 O19 Gd3 92.1(3) . .
C57 O20 Gd3 93.7(3) . .
Gd1 O21W H21A 86.8 . .
Gd1 O21W H21B 128.3 . .
H21A O21W H21B 110.1 . .
Gd2 O22W H22A 113.4 . .
Gd2 O22W H22B 118.6 . .
H22A O22W H22B 111.6 . .
H23A O23W H23B 112.4 . .

loop_
_geom_bond_atom_site_label_1
_geom_bond_atom_site_label_2
_geom_bond_distance
_geom_bond_site_symmetry_2
C1 N1 1.146(9) .
C1 Cu2 1.909(7) .
C1 Cu2 2.430(7) 2_557
C2 N2 1.145(8) .
C2 Cu3 1.866(7) 2_557
C3 N3 1.139(8) .
C3 Cu4 1.941(7) .
C4 N4 1.132(8) .
C4 Cu5 1.897(6) .
C5 N5 1.144(7) .
C5 Cu6 1.883(6) .
C6 N6 1.137(8) .
C6 Cu7 2.001(6) .
C7 N7 1.340(8) .
C7 C8 1.379(8) .
C7 H7 0.9300 .
C8 C9 1.371(8) .
C8 H8 0.9300 .
C9 C10 1.370(8) .
C9 C12 1.496(7) .
C10 C11 1.379(9) .
C10 H10 0.9300 .
C11 N7 1.330(8) .
C11 H11 0.9300 .
C12 O2 1.246(6) .
C12 O1 1.264(7) .
C13 N8 1.334(9) .
C13 C14 1.393(9) .
C13 H13 0.9300 .
C14 C15 1.368(9) .
C14 H14 0.9300 .
C15 C16 1.375(8) .
C15 C18 1.512(7) .
C16 C17 1.372(8) .
C16 H16 0.9300 .
C17 N8 1.337(8) .
C17 H17 0.9300 .
C18 O3 1.246(6) .
C18 O4 1.258(6) .
C19 N9 1.325(9) .
C19 C20 1.380(9) .
C19 H19 0.9300 .
C20 C21 1.373(8) .
C20 H20 0.9300 .
C21 C22 1.377(8) .
C21 C24 1.506(8) .
C22 C23 1.383(9) .
C22 H22 0.9300 .
C23 N9 1.337(8) .
C23 H23 0.9300 .
C24 O6 1.246(6) .
C24 O5 1.262(6) .
C25 N10 1.334(8) .
C25 C26 1.374(8) .
C25 H25 0.9300 .
C26 C27 1.359(8) .
C26 H26 0.9300 .
C27 C28 1.374(8) .
C27 C30 1.512(7) .
C28 C29 1.384(9) .
C28 H28 0.9300 .
C29 N10 1.327(8) .
C29 H29 0.9300 .
C30 O7 1.247(6) .
C30 O8 1.251(6) .
C31 N11 1.318(8) .
C31 C32 1.383(9) .
C31 H31 0.9300 .
C32 C33 1.374(8) .
C32 H32 0.9300 .
C33 C34 1.382(8) .
C33 C36 1.501(8) .
C34 C35 1.377(9) .
C34 H34 0.9300 .
C35 N11 1.331(8) .
C35 H35 0.9300 .
C36 O10 1.245(6) .
C36 O9 1.265(6) .
C37 N12 1.335(8) .
C37 C38 1.368(8) .
C37 H37 0.9300 .
C38 C39 1.380(8) .
C38 H38 0.9300 .
C39 C40 1.377(8) .
C39 C42 1.499(8) .
C40 C41 1.386(9) .
C40 H40 0.9300 .
C41 N12 1.346(9) .
C41 H41 0.9300 .
C42 O12 1.243(6) .
C42 O11 1.251(6) .
C43 N13 1.340(9) .
C43 C44 1.372(9) .
C43 H43 0.9300 .
C44 C45 1.375(9) .
C44 H44 0.9300 .
C45 C46 1.376(8) .
C45 C48 1.500(7) .
C46 C47 1.375(9) .
C46 H46 0.9300 .
C47 N13 1.330(9) .
C47 H47 0.9300 .
C48 O14 1.250(6) .
C48 O13 1.260(7) .
C49 N14 1.350(8) .
C49 C50 1.386(8) .
C49 H49 0.9300 .
C50 C51 1.374(8) .
C50 H50 0.9300 .
C51 C52 1.371(8) .
C51 C54 1.507(7) .
C52 C53 1.376(8) .
C52 H52 0.9300 .
C53 N14 1.340(8) .
C53 H53 0.9300 .
C54 O15 1.250(7) .
C54 O16 1.252(7) .
C55 O17 1.271(7) .
C55 O18 1.280(6) .
C55 C56 1.474(8) .
C55 Gd3 2.894(5) .
C56 H56A 0.9600 .
C56 H56B 0.9600 .
C56 H56C 0.9600 .
C57 O20 1.249(7) .
C57 O19 1.272(7) .
C57 C58 1.501(8) .
C57 Gd3 2.808(6) .
C58 H58A 0.9600 .
C58 H58B 0.9600 .
C58 H58C 0.9600 .
Cu1 N1 1.886(7) 2_657
Cu1 N7 1.965(5) .
Cu1 Cu4 2.5049(12) .
Cu2 N2 1.902(6) .
Cu2 N8 2.061(5) .
Cu2 C1 2.430(7) 2_557
Cu2 Cu2 2.914(2) 2_557
Cu3 C2 1.866(7) 2_557
Cu3 N3 1.879(6) .
Cu3 N9 2.095(5) .
Cu3 Cu3 2.946(2) 2_657
Cu4 N4 1.905(6) .
Cu4 N10 2.018(5) .
Cu5 N5 1.887(6) 2_766
Cu5 N11 2.139(5) 2_666
Cu5 Cu5 3.053(2) 2_767
Cu6 N6 1.880(6) .
Cu6 N12 2.176(5) .
Cu7 N14 1.949(5) 1_554
Cu7 N13 1.951(5) .
Gd1 O5 2.334(4) .
Gd1 O14 2.366(4) .
Gd1 O3 2.370(4) .
Gd1 O7 2.371(4) 2_657
Gd1 O8 2.379(4) 1_554
Gd1 O6 2.433(4) 2_656
Gd1 O21W 2.479(4) .
Gd1 O18 2.511(4) .
Gd1 H21A 2.5690 .
Gd2 O1 2.335(4) 2_666
Gd2 O12 2.365(4) .
Gd2 O15 2.372(4) .
Gd2 O11 2.380(4) 2_666
Gd2 O10 2.396(4) .
Gd2 O2 2.422(4) .
Gd2 O22W 2.476(4) .
Gd2 O17 2.481(4) .
Gd3 O9 2.336(4) .
Gd3 O4 2.341(4) .
Gd3 O16 2.358(4) .
Gd3 O13 2.359(4) .
Gd3 O20 2.435(4) .
Gd3 O19 2.456(4) .
Gd3 O17 2.494(4) .
Gd3 O18 2.517(4) .
N1 Cu1 1.886(7) 2_657
N5 Cu5 1.887(6) 2_766
N11 Cu5 2.139(5) 2_666
N14 Cu7 1.949(5) 1_556
O1 Gd2 2.335(4) 2_666
O6 Gd1 2.433(4) 2_656
O7 Gd1 2.371(4) 2_657
O8 Gd1 2.379(4) 1_556
O11 Gd2 2.380(4) 2_666
O21W H21A 0.8254 .
O21W H21B 0.8201 .
O22W H22A 0.8204 .
O22W H22B 0.8165 .
O23W H23A 0.8187 .
O23W H23B 0.8167 .
